data_2200081
loop_
_publ_author_name
'Lynch, Daniel E.'
'McClenaghan, Ian'

_publ_section_title
;
 2-Chloro-4-methylquinoline
;
_journal_issue 1
_journal_name_full 'Acta Crystallographica Section E'
_journal_page_first o54
_journal_page_last o55
_journal_paper_doi 10.1107/S1600536800019590
_journal_volume 57
_journal_year 2001
_chemical_formula_moiety 'C10 H8 Cl N'
_chemical_formula_sum 'C10 H8 Cl N'
_chemical_formula_weight 177.62
_chemical_melting_point 330.0(10)
_chemical_name_systematic 2-Chloro-4-methylquinoline
_space_group_IT_number 61
_symmetry_cell_setting orthorhombic
_symmetry_space_group_name_Hall '-P 2ac 2ab'
_symmetry_space_group_name_H-M 'P b c a'
_audit_creation_method SHELXL-97
_cell_angle_alpha 90.00
_cell_angle_beta 90.00
_cell_angle_gamma 90.00
_cell_formula_units_Z 8
_cell_length_a 12.721(3)
_cell_length_b 7.8961(16)
_cell_length_c 16.617(3)
_cell_measurement_reflns_used 3728
_cell_measurement_temperature 150(2)
_cell_measurement_theta_max 27.48
_cell_measurement_theta_min 2.91
_cell_volume 1669.1(6)
_computing_cell_refinement 'DENZO and COLLECT'
_computing_data_collection 'DENZO (Otwinowski & Minor, 1997) and COLLECT (Hooft, 1998)'
_computing_data_reduction 'DENZO and COLLECT'
_computing_publication_material SHELXL97
_computing_structure_refinement 'SHELXL97 (Sheldrick, 1997)'
_computing_structure_solution 'SHELXS97 (Sheldrick, 1997)'
_diffrn_ambient_temperature 150(2)
_diffrn_detector_area_resol_mean 9.091
_diffrn_measured_fraction_theta_full .989
_diffrn_measured_fraction_theta_max .989
_diffrn_measurement_device_type 'Enraf Nonius KappaCCD area-detector'
_diffrn_measurement_method '\f and \w'
_diffrn_radiation_monochromator graphite
_diffrn_radiation_source 'Enraf Nonius FR591 rotating anode'
_diffrn_radiation_type MoK\a
_diffrn_radiation_wavelength .71073
_diffrn_reflns_av_R_equivalents .0741
_diffrn_reflns_av_sigmaI/netI .0576
_diffrn_reflns_limit_h_max 16
_diffrn_reflns_limit_h_min -16
_diffrn_reflns_limit_k_max 10
_diffrn_reflns_limit_k_min -10
_diffrn_reflns_limit_l_max 17
_diffrn_reflns_limit_l_min -21
_diffrn_reflns_number 7671
_diffrn_reflns_theta_full 27.49
_diffrn_reflns_theta_max 27.49
_diffrn_reflns_theta_min 2.93
_diffrn_standards_decay_% 0
_diffrn_standards_number 0
_exptl_absorpt_coefficient_mu .392
_exptl_absorpt_correction_T_max .973
_exptl_absorpt_correction_T_min .926
_exptl_absorpt_correction_type multi-scan
_exptl_absorpt_process_details '(SORTAV; Blessing, 1995)'
_exptl_crystal_colour colourless
_exptl_crystal_density_diffrn 1.414
_exptl_crystal_density_method 'not measured'
_exptl_crystal_description plate
_exptl_crystal_F_000 736
_exptl_crystal_size_max .20
_exptl_crystal_size_mid .15
_exptl_crystal_size_min .07
_refine_diff_density_max .33
_refine_diff_density_min -.36
_refine_ls_extinction_method none
_refine_ls_goodness_of_fit_ref 1.02
_refine_ls_hydrogen_treatment constr
_refine_ls_matrix_type full
_refine_ls_number_parameters 110
_refine_ls_number_reflns 1892
_refine_ls_number_restraints 0
_refine_ls_restrained_S_all 1.02
_refine_ls_R_factor_all .060
_refine_ls_R_factor_gt .043
_refine_ls_shift/su_max .001
_refine_ls_shift/su_mean <0.001
_refine_ls_structure_factor_coef Fsqd
_refine_ls_weighting_details 'w = 1/[\s^2^(Fo^2^)+(0.0699P)^2^] where P = (Fo^2^+2Fc^2^)/3'
_refine_ls_weighting_scheme calc
_refine_ls_wR_factor_ref .115
_reflns_number_gt 1466
_reflns_number_total 1892
_reflns_threshold_expression I>2\s(I)
_cod_data_source_file ob6016.cif
_cod_data_source_block I
_cod_depositor_comments
;
The following automatic conversions were performed:

'_chemical_melting_point' value '329-331 K' was changed to
'330.0(10)' - the average value was taken and precision was
estimated.

Automatic conversion script
Id: cif_fix_values 1646 2011-03-28 12:23:43Z adriana 

The following automatic conversions were performed:

'_chemical_melting_point' value '329-331 K' was changed to
'330.0(10)' - the average value was taken and precision was
estimated.

'_exptl_absorpt_correction_type' value 'Multi-scan'
changed to 'multi-scan' according to
/home/saulius/struct/CIF-dictionaries/cif_core.dic dictionary named
'cif_core.dic' version 2.4.1 from 2010-06-29.

Automatic conversion script
Id: cif_fix_values 1715 2011-07-08 13:25:40Z adriana 
;
_cod_database_code 2200081
_cod_database_fobs_code 2200081

loop_
_symmetry_equiv_pos_as_xyz
'x, y, z'
'-x+1/2, -y, z+1/2'
'-x, y+1/2, -z+1/2'
'x+1/2, -y+1/2, -z'
'-x, -y, -z'
'x-1/2, y, -z-1/2'
'x, -y-1/2, z-1/2'
'-x-1/2, y-1/2, z'

loop_
_atom_site_label
_atom_site_fract_x
_atom_site_fract_y
_atom_site_fract_z
_atom_site_U_iso_or_equiv
_atom_site_adp_type
_atom_site_calc_flag
_atom_site_refinement_flags
_atom_site_occupancy
_atom_site_disorder_assembly
_atom_site_disorder_group
_atom_site_type_symbol
N1 .65826(10) -.06443(14) .49091(8) .0262(3) Uani d . 1 . . N
C2 .75263(12) -.04143(18) .46408(11) .0263(4) Uani d . 1 . . C
Cl2 .76408(4) .05756(5) .37023(2) .03468(19) Uani d . 1 . . Cl
C3 .84655(13) -.08847(18) .50317(10) .0270(4) Uani d . 1 . . C
H3 .9128 -.0657 .4791 .034 Uiso calc R 1 . . H
C4 .84099(12) -.16720(17) .57612(9) .0255(4) Uani d . 1 . . C
C41 .93894(13) -.2178(2) .62011(10) .0327(4) Uani d . 1 . . C
H41 .9995 -.2074 .5840 .041 Uiso calc R 1 . . H
H42 .9325 -.3354 .6383 .041 Uiso calc R 1 . . H
H43 .9488 -.1436 .6668 .041 Uiso calc R 1 . . H
C5 .72124(13) -.27871(19) .68369(10) .0291(4) Uani d . 1 . . C
H5 .7796 -.3161 .7146 .036 Uiso calc R 1 . . H
C6 .62223(13) -.30384(19) .71223(10) .0328(4) Uani d . 1 . . C
H6 .6122 -.3583 .7626 .041 Uiso calc R 1 . . H
C7 .53455(13) -.24940(19) .66735(10) .0328(4) Uani d . 1 . . C
H7 .4657 -.2675 .6877 .041 Uiso calc R 1 . . H
C8 .54789(12) -.17088(17) .59497(11) .0293(4) Uani d . 1 . . C
H8 .4884 -.1343 .5651 .037 Uiso calc R 1 . . H
C9 .65001(12) -.14378(17) .56429(9) .0250(4) Uani d . 1 . . C
C10 .73904(11) -.19804(17) .60897(11) .0246(4) Uani d . 1 . . C

loop_
_atom_site_aniso_label
_atom_site_aniso_U_11
_atom_site_aniso_U_22
_atom_site_aniso_U_33
_atom_site_aniso_U_12
_atom_site_aniso_U_13
_atom_site_aniso_U_23
N1 .0247(8) .0258(7) .0280(7) .0007(5) -.0037(6) -.0021(5)
C2 .0310(10) .0222(8) .0258(9) -.0001(5) -.0023(7) -.0035(6)
Cl2 .0395(3) .0365(3) .0280(3) -.00297(16) -.00131(17) .00304(15)
C3 .0223(9) .0276(7) .0310(8) -.0019(6) -.0008(7) -.0047(6)
C4 .0222(8) .0239(7) .0305(9) .0012(6) -.0038(7) -.0076(6)
C41 .0264(9) .0344(8) .0373(10) .0022(7) -.0072(7) -.0016(7)
C5 .0306(9) .0286(8) .0281(9) .0013(6) -.0046(7) -.0022(6)
C6 .0366(10) .0338(9) .0279(9) -.0007(7) .0007(8) -.0008(7)
C7 .0273(9) .0377(9) .0335(10) -.0023(7) .0037(7) -.0019(7)
C8 .0228(9) .0299(8) .0351(9) .0022(6) -.0032(7) -.0039(6)
C9 .0247(9) .0232(7) .0272(8) .0002(6) -.0021(7) -.0046(6)
C10 .0260(9) .0200(8) .0280(8) .0009(6) -.0050(6) -.0064(6)

loop_
_atom_type_symbol
_atom_type_description
_atom_type_scat_dispersion_real
_atom_type_scat_dispersion_imag
_atom_type_scat_source
C C .0033 .0016 'International Tables Vol C Tables 4.2.6.8 and 6.1.1.4'
H H .0000 .0000 'International Tables Vol C Tables 4.2.6.8 and 6.1.1.4'
N N .0061 .0033 'International Tables Vol C Tables 4.2.6.8 and 6.1.1.4'
Cl Cl .1484 .1585 'International Tables Vol C Tables 4.2.6.8 and 6.1.1.4'

loop_
_geom_angle_atom_site_label_1
_geom_angle_atom_site_label_2
_geom_angle_atom_site_label_3
_geom_angle
C2 N1 C9 116.14(13)
N1 C2 C3 126.21(15)
N1 C2 Cl2 116.56(12)
C3 C2 Cl2 117.23(12)
C4 C3 C2 119.05(14)
C4 C3 H3 120.5
C2 C3 H3 120.5
C3 C4 C10 117.68(14)
C3 C4 C41 120.78(14)
C10 C4 C41 121.54(14)
C4 C41 H41 109.5
C4 C41 H42 109.5
H41 C41 H42 109.5
C4 C41 H43 109.5
H41 C41 H43 109.5
H42 C41 H43 109.5
C6 C5 C10 121.34(15)
C6 C5 H5 119.3
C10 C5 H5 119.3
C5 C6 C7 120.27(16)
C5 C6 H6 119.9
C7 C6 H6 119.9
C8 C7 C6 120.46(15)
C8 C7 H7 119.8
C6 C7 H7 119.8
C7 C8 C9 120.12(14)
C7 C8 H8 119.9
C9 C8 H8 119.9
N1 C9 C8 117.36(13)
N1 C9 C10 122.70(14)
C8 C9 C10 119.95(15)
C5 C10 C9 117.86(14)
C5 C10 C4 123.92(14)
C9 C10 C4 118.22(16)

loop_
_geom_bond_atom_site_label_1
_geom_bond_atom_site_label_2
_geom_bond_site_symmetry_2
_geom_bond_distance
_geom_bond_publ_flag
N1 C2 . 1.293(2) ?
N1 C9 . 1.375(2) ?
C2 C3 . 1.410(2) ?
C2 Cl2 . 1.7504(18) ?
C3 C4 . 1.364(2) ?
C3 H3 . .95 ?
C4 C10 . 1.428(2) ?
C4 C41 . 1.499(2) ?
C41 H41 . .98 ?
C41 H42 . .98 ?
C41 H43 . .98 ?
C5 C6 . 1.360(2) ?
C5 C10 . 1.414(2) ?
C5 H5 . .95 ?
C6 C7 . 1.409(2) ?
C6 H6 . .95 ?
C7 C8 . 1.364(2) ?
C7 H7 . .95 ?
C8 C9 . 1.412(2) ?
C8 H8 . .95 ?
C9 C10 . 1.420(2) ?

loop_
_geom_hbond_atom_site_label_D
_geom_hbond_atom_site_label_H
_geom_hbond_atom_site_label_A
_geom_hbond_site_symmetry_A
_geom_hbond_distance_DH
_geom_hbond_distance_HA
_geom_hbond_distance_DA
_geom_hbond_angle_DHA
_geom_hbond_publ_flag
C8 H8 N1 5_656 .95 2.61 3.517(2) 159.8 yes

loop_
_geom_torsion_atom_site_label_1
_geom_torsion_atom_site_label_2
_geom_torsion_atom_site_label_3
_geom_torsion_atom_site_label_4
_geom_torsion
C9 N1 C2 C3 -.6(2)
C9 N1 C2 Cl2 179.38(10)
N1 C2 C3 C4 .5(2)
Cl2 C2 C3 C4 -179.46(11)
C2 C3 C4 C10 .1(2)
C2 C3 C4 C41 -179.38(13)
C10 C5 C6 C7 .0(2)
C5 C6 C7 C8 -.1(2)
C6 C7 C8 C9 .1(2)
C2 N1 C9 C8 -179.87(13)
C2 N1 C9 C10 .1(2)
C7 C8 C9 N1 179.80(13)
C7 C8 C9 C10 -.1(2)
C6 C5 C10 C9 .0(2)
C6 C5 C10 C4 179.61(14)
N1 C9 C10 C5 -179.85(12)
C8 C9 C10 C5 .1(2)
N1 C9 C10 C4 .5(2)
C8 C9 C10 C4 -179.57(12)
C3 C4 C10 C5 179.80(13)
C41 C4 C10 C5 -.7(2)
C3 C4 C10 C9 -.6(2)
C41 C4 C10 C9 178.93(12)

loop_
_cod_related_entry_id
_cod_related_entry_database
_cod_related_entry_code
1 ChemSpider 62656
